data_2104932
loop_
_publ_author_name
'Siegler, Maxime A.'
'Parkin, Sean'
'Angel, Ross J.'
'Brock, Carolyn Pratt'

_publ_section_title
;
 Detailed study of the phase transition in
 [Ni(H~2~O)~6~](NO~3~)~2~&#x00B7;(15-crown-5)&#x00B7;H~2~O and analysis
 in terms of mean-field theory
;
_journal_issue 2
_journal_name_full 'Acta Crystallographica Section B'
_journal_page_first 130
_journal_page_last 143
_journal_paper_doi 10.1107/S010876811100526X
_journal_volume 67
_journal_year 2011
_chemical_formula_moiety 'C10 H20 O5, H12 Ni O6 2+, 2(N O3 1-), H2 O'
_chemical_formula_sum 'C10 H34 N2 Ni O18'
_chemical_formula_weight 529.10
_chemical_name_systematic 'hexaaquanickel(II) nitrate (15-crown-5) monohydrate'
_space_group_IT_number 4
_symmetry_cell_setting monoclinic
_symmetry_Int_Tables_number 4
_symmetry_space_group_name_Hall 'P 2yb'
_symmetry_space_group_name_H-M 'P 1 21 1'
_atom_sites_solution_hydrogens geom
_atom_sites_solution_primary direct
_atom_sites_solution_secondary difmap
_audit_creation_method SHELXL-97
_cell_angle_alpha 90.
_cell_angle_beta 106.03(1)
_cell_angle_gamma 90.
_cell_formula_units_Z 2
_cell_length_a 8.158(2)
_cell_length_b 16.699(4)
_cell_length_c 8.941(2)
_cell_measurement_reflns_used 2788
_cell_measurement_temperature 263(2)
_cell_measurement_theta_max 27.48
_cell_measurement_theta_min 1.00
_cell_volume 1170.7(5)
_computing_cell_refinement 'SCALEPACK (Otwinowski & Minor, 2006)'
_computing_data_collection 'COLLECT (Nonius, 2000)'
_computing_data_reduction 'DENZO-SMN (Otwinowski & Minor, 2006)'
_computing_molecular_graphics 'Mercury (Macrae et al., 2008)'
_computing_publication_material
;
SHELXL-97 (Sheldrick, 2008) and local procedures
;
_computing_structure_refinement 'SHELXL-97 (Sheldrick, 2008)'
_computing_structure_solution 'SHELXS-97 (Sheldrick, 2008)'
_diffrn_ambient_temperature 263(2)
_diffrn_detector_area_resol_mean 18
_diffrn_measured_fraction_theta_full 0.999
_diffrn_measured_fraction_theta_max 0.999
_diffrn_measurement_device_type 'Nonius KappaCCD diffractometer'
_diffrn_measurement_method '\w scans at fixed \c = 55\%'
_diffrn_radiation_monochromator graphite
_diffrn_radiation_source 'fine-focus sealed tube'
_diffrn_radiation_type MoK\a
_diffrn_radiation_wavelength 0.71073
_diffrn_reflns_av_R_equivalents 0.060
_diffrn_reflns_av_sigmaI/netI 0.0709
_diffrn_reflns_limit_h_max 10
_diffrn_reflns_limit_h_min -10
_diffrn_reflns_limit_k_max 21
_diffrn_reflns_limit_k_min -21
_diffrn_reflns_limit_l_max 11
_diffrn_reflns_limit_l_min -11
_diffrn_reflns_number 16873
_diffrn_reflns_theta_full 27.49
_diffrn_reflns_theta_max 27.49
_diffrn_reflns_theta_min 2.37
_diffrn_standards_decay_% <2
_exptl_absorpt_coefficient_mu 0.911
_exptl_absorpt_correction_T_max 0.8755
_exptl_absorpt_correction_T_min 0.7411
_exptl_absorpt_correction_type multi-scan
_exptl_absorpt_process_details 'Scalepack (Otwinowski & Minor, 2006)'
_exptl_crystal_colour 'pale green'
_exptl_crystal_density_diffrn 1.501
_exptl_crystal_density_method 'not measured'
_exptl_crystal_description parallelepiped
_exptl_crystal_F_000 560
_exptl_crystal_size_max 0.35
_exptl_crystal_size_mid 0.15
_exptl_crystal_size_min 0.15
_refine_diff_density_max 0.892
_refine_diff_density_min -0.336
_refine_diff_density_rms 0.061
_refine_ls_abs_structure_details 'Flack H D (1983), Acta Cryst. A39, 876-881'
_refine_ls_abs_structure_Flack 0.072(12)
_refine_ls_extinction_coef 0.0025(9)
_refine_ls_extinction_expression Fc^*^=kFc[1+0.001xFc^2^\l^3^/sin(2\q)]^-1/4^
_refine_ls_extinction_method SHELXL
_refine_ls_goodness_of_fit_ref 1.006
_refine_ls_hydrogen_treatment mixed
_refine_ls_matrix_type full
_refine_ls_number_parameters 327
_refine_ls_number_reflns 5379
_refine_ls_number_restraints 24
_refine_ls_restrained_S_all 1.004
_refine_ls_R_factor_all 0.0826
_refine_ls_R_factor_gt 0.0431
_refine_ls_shift/su_max 0.000
_refine_ls_shift/su_mean 0.000
_refine_ls_structure_factor_coef Fsqd
_refine_ls_weighting_details 'calc w=1/[\s^2^(Fo^2^)+(0.0468P)^2^+0.0000P] where P=(Fo^2^+2Fc^2^)/3'
_refine_ls_weighting_scheme calc
_refine_ls_wR_factor_gt 0.0850
_refine_ls_wR_factor_ref 0.0974
_reflns_number_gt 3785
_reflns_number_total 5379
_reflns_threshold_expression >2sigma(I)
_cod_data_source_file hw5014.cif
_cod_data_source_block 263K_H
_cod_original_sg_symbol_H-M 'P 21'
_cod_database_code 2104932

loop_
_symmetry_equiv_pos_as_xyz
'x, y, z'
'-x, y+1/2, -z'

loop_
_atom_site_label
_atom_site_type_symbol
_atom_site_fract_x
_atom_site_fract_y
_atom_site_fract_z
_atom_site_U_iso_or_equiv
_atom_site_adp_type
_atom_site_occupancy
_atom_site_symmetry_multiplicity
_atom_site_calc_flag
_atom_site_refinement_flags
_atom_site_disorder_assembly
_atom_site_disorder_group
C1 C 0.0613(7) 0.2153(4) 0.0475(6) 0.0812(17) Uani 1 1 d . . .
H1A H -0.0243 0.1827 -0.0234 0.097 Uiso 1 1 calc R . .
H1B H 0.1725 0.1997 0.0381 0.097 Uiso 1 1 calc R . .
C2 C 0.0308(5) 0.2998(5) 0.0078(4) 0.0751(14) Uani 1 1 d . . .
H2A H -0.0006 0.3062 -0.1043 0.090 Uiso 1 1 calc R . .
H2B H -0.0627 0.3192 0.0453 0.090 Uiso 1 1 calc R . .
C3 C 0.1500(7) 0.4300(4) 0.0703(7) 0.0897(18) Uani 1 1 d . . .
H3A H 0.0732 0.4443 -0.0298 0.108 Uiso 1 1 calc R . .
H3B H 0.2575 0.4573 0.0804 0.108 Uiso 1 1 calc R . .
C4 C 0.0758(7) 0.4579(4) 0.1966(8) 0.085(2) Uani 1 1 d . . .
H4A H 0.0644 0.5157 0.1932 0.102 Uiso 1 1 calc R . .
H4B H -0.0365 0.4347 0.1823 0.102 Uiso 1 1 calc R . .
C5 C 0.1336(8) 0.4673(3) 0.4672(10) 0.090(2) Uani 1 1 d . . .
H5A H 0.0113 0.4621 0.4495 0.108 Uiso 1 1 calc R . .
H5B H 0.1625 0.5237 0.4781 0.108 Uiso 1 1 calc R . .
C6 C 0.2218(7) 0.4248(4) 0.6075(8) 0.094(2) Uani 1 1 d . . .
H6A H 0.3425 0.4216 0.6149 0.113 Uiso 1 1 calc R . .
H6B H 0.2089 0.4534 0.6980 0.113 Uiso 1 1 calc R . .
C7 C 0.2542(5) 0.2905(6) 0.7083(4) 0.094(2) Uani 1 1 d . . .
H7A H 0.2517 0.3021 0.8140 0.113 Uiso 1 1 calc R . .
H7B H 0.3714 0.2934 0.7037 0.113 Uiso 1 1 calc R . .
C8 C 0.1831(7) 0.2091(5) 0.6614(7) 0.091(2) Uani 1 1 d . . .
H8A H 0.2392 0.1699 0.7387 0.109 Uiso 1 1 calc R . .
H8B H 0.0619 0.2082 0.6527 0.109 Uiso 1 1 calc R . .
C9 C 0.1101(8) 0.1266(3) 0.4326(9) 0.087(2) Uani 1 1 d . . .
H9A H -0.0080 0.1327 0.4331 0.105 Uiso 1 1 calc R . .
H9B H 0.1516 0.0756 0.4801 0.105 Uiso 1 1 calc R . .
C10 C 0.1242(7) 0.1297(3) 0.2730(9) 0.086(2) Uani 1 1 d . . .
H10A H 0.2431 0.1263 0.2734 0.103 Uiso 1 1 calc R . .
H10B H 0.0635 0.0850 0.2134 0.103 Uiso 1 1 calc R . .
O1 O 0.0535(4) 0.20272(19) 0.2052(4) 0.0615(8) Uani 1 1 d . . .
O2 O 0.1784(4) 0.3443(2) 0.0754(3) 0.0624(8) Uani 1 1 d . . .
O3 O 0.1831(4) 0.43430(19) 0.3387(4) 0.0631(9) Uani 1 1 d . . .
O4 O 0.1526(4) 0.3460(2) 0.6041(4) 0.0662(9) Uani 1 1 d . . .
O5 O 0.2114(4) 0.19105(19) 0.5169(4) 0.0630(9) Uani 1 1 d . . .
Ni1 Ni 0.64272(5) 0.29746(2) 0.38522(4) 0.02971(13) Uani 1 1 d . . .
O6 O 0.3999(2) 0.2997(2) 0.4061(3) 0.0406(5) Uani 1 1 d D . .
H6C H 0.332(4) 0.3367(15) 0.383(5) 0.061 Uiso 1 1 d D . .
H6D H 0.344(4) 0.2601(14) 0.410(5) 0.061 Uiso 1 1 d D . .
O7 O 0.8800(2) 0.30392(18) 0.3521(2) 0.0349(5) Uani 1 1 d D . .
H7C H 0.956(3) 0.3204(18) 0.426(3) 0.052 Uiso 1 1 d D . .
H7D H 0.922(4) 0.2658(16) 0.318(4) 0.052 Uiso 1 1 d D . .
O8 O 0.5388(3) 0.32424(16) 0.1549(3) 0.0451(7) Uani 1 1 d D . .
H8C H 0.4357(13) 0.327(2) 0.119(4) 0.068 Uiso 1 1 d D . .
H8D H 0.579(4) 0.357(2) 0.108(4) 0.068 Uiso 1 1 d D . .
O9 O 0.6765(3) 0.41553(14) 0.4528(3) 0.0445(6) Uani 1 1 d D . .
H9C H 0.636(5) 0.4483(19) 0.386(3) 0.067 Uiso 1 1 d D . .
H9D H 0.648(5) 0.428(2) 0.530(3) 0.067 Uiso 1 1 d D . .
O10 O 0.7391(3) 0.26727(16) 0.6163(3) 0.0381(6) Uani 1 1 d D . .
H10C H 0.732(5) 0.3006(14) 0.682(3) 0.057 Uiso 1 1 d D . .
H10D H 0.713(5) 0.2245(10) 0.650(4) 0.057 Uiso 1 1 d D . .
O11 O 0.6315(4) 0.17819(15) 0.3332(3) 0.0455(7) Uani 1 1 d D . .
H11C H 0.603(6) 0.151(2) 0.398(3) 0.068 Uiso 1 1 d D . .
H11D H 0.594(5) 0.155(2) 0.250(2) 0.068 Uiso 1 1 d D . .
N1 N 0.6563(4) 0.4267(2) 0.8605(4) 0.0490(9) Uani 1 1 d . . .
O12 O 0.6543(4) 0.3534(2) 0.8492(3) 0.0656(9) Uani 1 1 d . . .
O13 O 0.6270(6) 0.4553(2) 0.9777(4) 0.0861(12) Uani 1 1 d . . .
O14 O 0.6810(7) 0.4664(3) 0.7566(4) 0.1116(18) Uani 1 1 d . . .
N2 N 0.5489(5) 0.0824(2) 0.6782(4) 0.0488(8) Uani 1 1 d . . .
O15 O 0.5309(4) 0.07503(15) 0.5362(3) 0.0538(7) Uani 1 1 d . . .
O16 O 0.4721(4) 0.03690(16) 0.7452(3) 0.0626(9) Uani 1 1 d . . .
O17 O 0.6426(6) 0.1352(2) 0.7546(4) 0.0855(13) Uani 1 1 d . . .
H18C H 0.555(8) 0.125(3) -0.006(8) 0.128 Uiso 1 1 d D . .
H18D H 0.454(8) 0.0752(13) 0.037(7) 0.128 Uiso 1 1 d D . .
O18 O 0.4860(10) 0.1219(4) 0.0455(6) 0.0801(18) Uani 0.669(7) 1 d PD A 1
O18' O 0.613(2) 0.0953(8) 0.0785(13) 0.0801(18) Uani 0.331(7) 1 d P A 2

loop_
_atom_site_aniso_label
_atom_site_aniso_U_11
_atom_site_aniso_U_22
_atom_site_aniso_U_33
_atom_site_aniso_U_23
_atom_site_aniso_U_13
_atom_site_aniso_U_12
C1 0.055(3) 0.124(5) 0.070(3) -0.057(4) 0.027(3) -0.022(3)
C2 0.036(2) 0.145(5) 0.040(2) -0.009(4) 0.0043(16) 0.000(4)
C3 0.062(3) 0.107(5) 0.096(4) 0.062(3) 0.015(3) 0.016(3)
C4 0.064(4) 0.057(3) 0.144(6) 0.032(4) 0.044(4) 0.025(3)
C5 0.060(4) 0.055(4) 0.177(7) -0.044(5) 0.071(5) -0.016(3)
C6 0.060(4) 0.121(5) 0.117(5) -0.082(5) 0.049(4) -0.039(4)
C7 0.035(2) 0.216(7) 0.032(2) -0.009(5) 0.0094(17) 0.009(5)
C8 0.055(4) 0.150(6) 0.076(4) 0.061(4) 0.031(3) 0.024(4)
C9 0.044(3) 0.041(3) 0.180(7) 0.047(4) 0.036(4) 0.006(3)
C10 0.054(3) 0.041(3) 0.174(7) -0.020(4) 0.049(4) 0.003(3)
O1 0.0513(18) 0.0561(19) 0.084(2) -0.0156(16) 0.0304(16) 0.0035(15)
O2 0.0377(18) 0.103(2) 0.0431(16) 0.0090(16) 0.0059(13) 0.0097(17)
O3 0.0483(19) 0.0552(19) 0.091(2) -0.0027(18) 0.0281(18) 0.0034(16)
O4 0.0365(17) 0.097(2) 0.066(2) -0.0257(19) 0.0165(16) -0.0096(18)
O5 0.0493(19) 0.065(2) 0.086(2) 0.0328(17) 0.0365(17) 0.0105(17)
Ni1 0.0270(2) 0.0329(2) 0.03061(19) 0.0014(2) 0.01016(14) -0.0003(2)
O6 0.0240(11) 0.0517(14) 0.0489(12) 0.0128(19) 0.0151(10) 0.0023(17)
O7 0.0243(10) 0.0397(14) 0.0439(12) -0.0074(15) 0.0146(9) -0.0001(15)
O8 0.0309(14) 0.071(2) 0.0332(13) 0.0152(11) 0.0078(11) -0.0022(13)
O9 0.0510(17) 0.0371(15) 0.0502(16) 0.0001(13) 0.0223(14) 0.0024(13)
O10 0.0426(15) 0.0400(14) 0.0301(12) 0.0011(10) 0.0076(11) -0.0011(12)
O11 0.066(2) 0.0337(14) 0.0403(14) -0.0028(13) 0.0206(15) -0.0049(13)
N1 0.051(2) 0.056(2) 0.0347(19) -0.0025(16) 0.0031(16) -0.0069(18)
O12 0.073(2) 0.054(2) 0.067(2) 0.0033(16) 0.0150(17) 0.0082(17)
O13 0.142(4) 0.074(2) 0.0476(19) -0.0046(17) 0.035(2) 0.010(2)
O14 0.200(5) 0.098(3) 0.044(2) -0.001(2) 0.046(3) -0.069(3)
N2 0.065(2) 0.0372(18) 0.0448(19) 0.0001(16) 0.0164(18) 0.0022(18)
O15 0.070(2) 0.0495(16) 0.0473(16) 0.0063(13) 0.0241(15) 0.0037(15)
O16 0.100(3) 0.0509(17) 0.0498(16) 0.0012(13) 0.0415(17) -0.0197(17)
O17 0.118(3) 0.063(2) 0.064(2) 0.0006(18) 0.005(2) -0.049(2)
O18 0.116(6) 0.079(4) 0.050(3) -0.018(2) 0.030(4) -0.016(4)
O18' 0.116(6) 0.079(4) 0.050(3) -0.018(2) 0.030(4) -0.016(4)

loop_
_atom_type_symbol
_atom_type_description
_atom_type_scat_dispersion_real
_atom_type_scat_dispersion_imag
_atom_type_scat_source
C C 0.0033 0.0016 'International Tables Vol C Tables 4.2.6.8 and 6.1.1.4'
H H 0.0000 0.0000 'International Tables Vol C Tables 4.2.6.8 and 6.1.1.4'
N N 0.0061 0.0033 'International Tables Vol C Tables 4.2.6.8 and 6.1.1.4'
O O 0.0106 0.0060 'International Tables Vol C Tables 4.2.6.8 and 6.1.1.4'
Ni Ni 0.3393 1.1124 'International Tables Vol C Tables 4.2.6.8 and 6.1.1.4'

loop_
_geom_angle_atom_site_label_1
_geom_angle_atom_site_label_2
_geom_angle_atom_site_label_3
_geom_angle
_geom_angle_site_symmetry_1
_geom_angle_site_symmetry_3
_geom_angle_publ_flag
O1 C1 C2 109.1(4) . . no
O1 C1 H1A 109.9 . . no
C2 C1 H1A 109.9 . . no
O1 C1 H1B 109.9 . . no
C2 C1 H1B 109.9 . . no
H1A C1 H1B 108.3 . . no
O2 C2 C1 109.9(4) . . no
O2 C2 H2A 109.7 . . no
C1 C2 H2A 109.7 . . no
O2 C2 H2B 109.7 . . no
C1 C2 H2B 109.7 . . no
H2A C2 H2B 108.2 . . no
O2 C3 C4 112.2(4) . . no
O2 C3 H3A 109.2 . . no
C4 C3 H3A 109.2 . . no
O2 C3 H3B 109.2 . . no
C4 C3 H3B 109.2 . . no
H3A C3 H3B 107.9 . . no
O3 C4 C3 108.6(4) . . no
O3 C4 H4A 110.0 . . no
C3 C4 H4A 110.0 . . no
O3 C4 H4B 110.0 . . no
C3 C4 H4B 110.0 . . no
H4A C4 H4B 108.3 . . no
O3 C5 C6 109.0(5) . . no
O3 C5 H5A 109.9 . . no
C6 C5 H5A 109.9 . . no
O3 C5 H5B 109.9 . . no
C6 C5 H5B 109.9 . . no
H5A C5 H5B 108.3 . . no
O4 C6 C5 109.5(5) . . no
O4 C6 H6A 109.8 . . no
C5 C6 H6A 109.8 . . no
O4 C6 H6B 109.8 . . no
C5 C6 H6B 109.8 . . no
H6A C6 H6B 108.2 . . no
O4 C7 C8 107.6(4) . . no
O4 C7 H7A 110.2 . . no
C8 C7 H7A 110.2 . . no
O4 C7 H7B 110.2 . . no
C8 C7 H7B 110.2 . . no
H7A C7 H7B 108.5 . . no
O5 C8 C7 107.7(4) . . no
O5 C8 H8A 110.2 . . no
C7 C8 H8A 110.2 . . no
O5 C8 H8B 110.2 . . no
C7 C8 H8B 110.2 . . no
H8A C8 H8B 108.5 . . no
O5 C9 C10 107.2(4) . . no
O5 C9 H9A 110.3 . . no
C10 C9 H9A 110.3 . . no
O5 C9 H9B 110.3 . . no
C10 C9 H9B 110.3 . . no
H9A C9 H9B 108.5 . . no
O1 C10 C9 108.4(4) . . no
O1 C10 H10A 110.0 . . no
C9 C10 H10A 110.0 . . no
O1 C10 H10B 110.0 . . no
C9 C10 H10B 110.0 . . no
H10A C10 H10B 108.4 . . no
C10 O1 C1 114.9(5) . . no
C2 O2 C3 113.6(4) . . no
C4 O3 C5 112.4(5) . . no
C7 O4 C6 115.8(5) . . no
C8 O5 C9 115.2(5) . . no
O7 Ni1 O6 174.95(14) . . no
O7 Ni1 O11 90.19(12) . . no
O6 Ni1 O11 93.13(13) . . no
O7 Ni1 O8 89.33(10) . . no
O6 Ni1 O8 86.85(9) . . no
O11 Ni1 O8 90.22(11) . . no
O7 Ni1 O9 86.35(11) . . no
O6 Ni1 O9 90.62(13) . . no
O11 Ni1 O9 174.46(12) . . no
O8 Ni1 O9 94.05(11) . . no
O7 Ni1 O10 92.53(10) . . no
O6 Ni1 O10 91.37(10) . . no
O11 Ni1 O10 88.30(11) . . no
O8 Ni1 O10 177.63(11) . . no
O9 Ni1 O10 87.54(11) . . no
Ni1 O6 H6C 126(3) . . no
Ni1 O6 H6D 124(3) . . no
H6C O6 H6D 106.5(16) . . no
Ni1 O7 H7C 116(3) . . no
Ni1 O7 H7D 121(3) . . no
H7C O7 H7D 105.0(16) . . no
Ni1 O8 H8C 120(3) . . no
Ni1 O8 H8D 123(3) . . no
H8C O8 H8D 106.7(17) . . no
Ni1 O9 H9C 116(3) . . no
Ni1 O9 H9D 117(3) . . no
H9C O9 H9D 107.2(17) . . no
Ni1 O10 H10C 118(3) . . no
Ni1 O10 H10D 121(3) . . no
H10C O10 H10D 104.7(16) . . no
Ni1 O11 H11C 112(3) . . no
Ni1 O11 H11D 130(3) . . no
H11C O11 H11D 106.5(17) . . no
O14 N1 O12 119.2(4) . . no
O14 N1 O13 123.8(4) . . no
O12 N1 O13 117.0(4) . . no
O16 N2 O17 119.1(3) . . no
O16 N2 O15 120.0(3) . . no
O17 N2 O15 120.9(3) . . no
H18C O18 H18D 104.6(15) . . no
H18C O18' H18D 70(3) . . no

loop_
_geom_bond_atom_site_label_1
_geom_bond_atom_site_label_2
_geom_bond_distance
_geom_bond_site_symmetry_2
_geom_bond_publ_flag
C1 O1 1.444(6) . no
C1 C2 1.460(9) . no
C1 H1A 0.9700 . no
C1 H1B 0.9700 . no
C2 O2 1.402(6) . no
C2 H2A 0.9700 . no
C2 H2B 0.9700 . no
C3 O2 1.448(7) . no
C3 C4 1.495(8) . no
C3 H3A 0.9700 . no
C3 H3B 0.9700 . no
C4 O3 1.386(7) . no
C4 H4A 0.9700 . no
C4 H4B 0.9700 . no
C5 O3 1.429(7) . no
C5 C6 1.448(9) . no
C5 H5A 0.9700 . no
C5 H5B 0.9700 . no
C6 O4 1.429(7) . no
C6 H6A 0.9700 . no
C6 H6B 0.9700 . no
C7 O4 1.410(7) . no
C7 C8 1.492(9) . no
C7 H7A 0.9700 . no
C7 H7B 0.9700 . no
C8 O5 1.407(7) . no
C8 H8A 0.9700 . no
C8 H8B 0.9700 . no
C9 O5 1.437(7) . no
C9 C10 1.464(9) . no
C9 H9A 0.9700 . no
C9 H9B 0.9700 . no
C10 O1 1.412(7) . no
C10 H10A 0.9700 . no
C10 H10B 0.9700 . no
Ni1 O7 2.040(2) . no
Ni1 O6 2.040(2) . no
Ni1 O11 2.042(3) . no
Ni1 O8 2.049(2) . no
Ni1 O9 2.058(2) . no
Ni1 O10 2.060(2) . no
O6 H6C 0.816(10) . no
O6 H6D 0.808(10) . no
O7 H7C 0.818(10) . no
O7 H7D 0.821(10) . no
O8 H8C 0.814(10) . no
O8 H8D 0.811(10) . no
O9 H9C 0.813(10) . no
O9 H9D 0.815(10) . no
O10 H10C 0.821(10) . no
O10 H10D 0.824(10) . no
O11 H11C 0.815(10) . no
O11 H11D 0.816(10) . no
N1 O14 1.202(5) . no
N1 O12 1.229(4) . no
N1 O13 1.234(4) . no
N2 O16 1.239(4) . no
N2 O17 1.241(4) . no
N2 O15 1.244(4) . no
O18 H18C 0.822(7) . no
O18 H18D 0.820(7) . no
O18' H18C 0.91(8) . no
O18' H18D 1.29(5) . no

loop_
_geom_hbond_atom_site_label_D
_geom_hbond_atom_site_label_H
_geom_hbond_atom_site_label_A
_geom_hbond_distance_DH
_geom_hbond_distance_HA
_geom_hbond_distance_DA
_geom_hbond_angle_DHA
_geom_hbond_site_symmetry_A
O6 H6C O3 0.816(10) 2.008(11) 2.821(5) 175(4) .
O6 H6D O5 0.808(10) 2.00(2) 2.735(4) 151(4) .
O7 H7C O4 0.818(10) 1.971(12) 2.784(4) 173(3) 1_655
O7 H7D O1 0.821(10) 1.969(17) 2.759(4) 161(4) 1_655
O8 H8C O2 0.814(10) 2.047(13) 2.847(4) 168(4) .
O8 H8D O13 0.811(10) 2.113(15) 2.907(4) 166(3) 1_554
O9 H9C O16 0.813(10) 1.940(13) 2.743(4) 170(4) 2_656
O9 H9D O14 0.815(10) 2.069(19) 2.837(5) 157(4) .
O10 H10C O12 0.821(10) 1.985(17) 2.771(4) 160(3) .
O10 H10D O17 0.824(10) 1.932(13) 2.748(4) 170(3) .
O11 H11C O15 0.815(10) 1.975(12) 2.785(4) 173(4) .
O11 H11D O18 0.816(10) 1.883(14) 2.688(6) 169(4) .

loop_
_geom_torsion_atom_site_label_1
_geom_torsion_atom_site_label_2
_geom_torsion_atom_site_label_3
_geom_torsion_atom_site_label_4
_geom_torsion
_geom_torsion_site_symmetry_1
_geom_torsion_site_symmetry_2
_geom_torsion_site_symmetry_3
_geom_torsion_site_symmetry_4
_geom_torsion_publ_flag
O1 C1 C2 O2 77.6(4) . . . . no
O2 C3 C4 O3 56.5(6) . . . . no
O3 C5 C6 O4 -71.5(5) . . . . no
O4 C7 C8 O5 67.9(5) . . . . no
O5 C9 C10 O1 -63.3(6) . . . . no
C9 C10 O1 C1 178.8(4) . . . . no
C2 C1 O1 C10 -163.9(4) . . . . no
C1 C2 O2 C3 -167.6(4) . . . . no
C4 C3 O2 C2 80.5(5) . . . . no
C3 C4 O3 C5 172.4(4) . . . . no
C6 C5 O3 C4 165.5(5) . . . . no
C8 C7 O4 C6 -166.4(4) . . . . no
C5 C6 O4 C7 162.7(4) . . . . no
C7 C8 O5 C9 -162.7(4) . . . . no
C10 C9 O5 C8 166.1(5) . . . . no
